data_2228886
loop_
_publ_author_name
'Tang, Chun-Bao'

_publ_section_title
;
 <i>N</i>'-(2-Hydroxy-3,5-diiodobenzylidene)-2-methylbenzohydrazide
;
_journal_coeditor_code SJ5075
_journal_issue 1
_journal_name_full 'Acta Crystallographica Section E'
_journal_page_first o166
_journal_paper_doi 10.1107/S1600536810052050
_journal_volume 67
_journal_year 2011
_chemical_formula_iupac 'C15 H12 I2 N2 O2'
_chemical_formula_moiety 'C15 H12 I2 N2 O2'
_chemical_formula_sum 'C15 H12 I2 N2 O2'
_chemical_formula_weight 506.07
_chemical_name_systematic
;
<i>N</i>'-(2-Hydroxy-3,5-diiodobenzylidene)-2-methylbenzohydrazide
;
_space_group_IT_number 4
_symmetry_cell_setting monoclinic
_symmetry_space_group_name_Hall 'P 2yb'
_symmetry_space_group_name_H-M 'P 1 21 1'
_atom_sites_solution_hydrogens geom
_atom_sites_solution_primary direct
_atom_sites_solution_secondary difmap
_audit_creation_method SHELXL-97
_cell_angle_alpha 90.00
_cell_angle_beta 93.216(2)
_cell_angle_gamma 90.00
_cell_formula_units_Z 4
_cell_length_a 9.658(2)
_cell_length_b 11.723(2)
_cell_length_c 14.732(3)
_cell_measurement_reflns_used 3095
_cell_measurement_temperature 298(2)
_cell_measurement_theta_max 24.5
_cell_measurement_theta_min 2.5
_cell_volume 1665.3(6)
_computing_cell_refinement 'SAINT (Bruker, 2002)'
_computing_data_collection 'SMART (Bruker, 2002)'
_computing_data_reduction 'SAINT (Bruker, 2002)'
_computing_molecular_graphics 'SHELXTL (Sheldrick, 2008)'
_computing_publication_material 'SHELXL97 (Sheldrick, 2008)'
_computing_structure_refinement 'SHELXL97 (Sheldrick, 2008)'
_computing_structure_solution 'SHELXS97 (Sheldrick, 2008)'
_diffrn_ambient_temperature 298(2)
_diffrn_measured_fraction_theta_full 0.998
_diffrn_measured_fraction_theta_max 0.998
_diffrn_measurement_device_type 'Bruker SMART CCD area-detector'
_diffrn_measurement_method '\w scans'
_diffrn_radiation_monochromator graphite
_diffrn_radiation_source 'fine-focus sealed tube'
_diffrn_radiation_type MoK\a
_diffrn_radiation_wavelength 0.71073
_diffrn_reflns_av_R_equivalents 0.0402
_diffrn_reflns_av_sigmaI/netI 0.0609
_diffrn_reflns_limit_h_max 12
_diffrn_reflns_limit_h_min -12
_diffrn_reflns_limit_k_max 14
_diffrn_reflns_limit_k_min -9
_diffrn_reflns_limit_l_max 18
_diffrn_reflns_limit_l_min -18
_diffrn_reflns_number 12106
_diffrn_reflns_theta_full 27.00
_diffrn_reflns_theta_max 27.00
_diffrn_reflns_theta_min 2.11
_diffrn_standards_number 0
_exptl_absorpt_coefficient_mu 3.781
_exptl_absorpt_correction_T_max 0.6008
_exptl_absorpt_correction_T_min 0.5493
_exptl_absorpt_correction_type multi-scan
_exptl_absorpt_process_details '(SADABS; Sheldrick, 1996)'
_exptl_crystal_colour colourless
_exptl_crystal_density_diffrn 2.018
_exptl_crystal_density_method 'not measured'
_exptl_crystal_description block
_exptl_crystal_F_000 952
_exptl_crystal_size_max 0.18
_exptl_crystal_size_mid 0.17
_exptl_crystal_size_min 0.15
_refine_diff_density_max 0.530
_refine_diff_density_min -0.879
_refine_ls_abs_structure_details 'Flack (1983), 2163 Friedel pairs'
_refine_ls_abs_structure_Flack 0.10(3)
_refine_ls_extinction_method none
_refine_ls_goodness_of_fit_ref 1.007
_refine_ls_hydrogen_treatment mixed
_refine_ls_matrix_type full
_refine_ls_number_parameters 389
_refine_ls_number_reflns 5976
_refine_ls_number_restraints 3
_refine_ls_restrained_S_all 1.007
_refine_ls_R_factor_all 0.0651
_refine_ls_R_factor_gt 0.0433
_refine_ls_shift/su_max_lt 0.001
_refine_ls_shift/su_mean 0.000
_refine_ls_structure_factor_coef Fsqd
_refine_ls_weighting_details 'calc w=1/[\s^2^(Fo^2^)+(0.0325P)^2^] where P=(Fo^2^+2Fc^2^)/3'
_refine_ls_weighting_scheme calc
_refine_ls_wR_factor_gt 0.0808
_refine_ls_wR_factor_ref 0.0894
_reflns_number_gt 4443
_reflns_number_total 5976
_reflns_threshold_expression I>2\s(I)
_cod_data_source_file sj5075.cif
_cod_data_source_block I
_cod_original_cell_volume 1665.4(6)
_cod_original_sg_symbol_H-M 'P 21'
_cod_database_code 2228886
_cod_database_fobs_code 2228886

loop_
_symmetry_equiv_pos_as_xyz
'x, y, z'
'-x, y+1/2, -z'

loop_
_atom_site_type_symbol
_atom_site_label
_atom_site_fract_x
_atom_site_fract_y
_atom_site_fract_z
_atom_site_U_iso_or_equiv
_atom_site_adp_type
_atom_site_calc_flag
_atom_site_refinement_flags
_atom_site_occupancy
_atom_site_disorder_assembly
_atom_site_disorder_group
I I1 0.63728(6) -0.05063(8) 0.65864(5) 0.0703(3) Uani d . 1 . .
I I2 0.04006(6) 0.04601(6) 0.72932(4) 0.0560(2) Uani d . 1 . .
I I3 1.16416(8) 0.40275(8) 0.64944(6) 0.0777(3) Uani d . 1 . .
I I4 0.57051(8) 0.30877(7) 0.73109(5) 0.0722(3) Uani d . 1 . .
N N1 0.3538(7) 0.1082(8) 0.3438(4) 0.040(2) Uani d . 1 . .
N N2 0.3260(6) 0.1360(8) 0.2538(5) 0.039(2) Uani d D 1 . .
N N3 0.8691(7) 0.2375(8) 0.3398(5) 0.037(2) Uani d . 1 . .
N N4 0.8323(6) 0.2070(7) 0.2514(5) 0.038(2) Uani d D 1 . .
O O1 0.5262(5) 0.0329(7) 0.4690(4) 0.0500(18) Uani d . 1 . .
H H1 0.4996 0.0449 0.4160 0.075 Uiso calc R 1 . .
O O2 0.5548(5) 0.1423(9) 0.2297(4) 0.065(3) Uani d . 1 . .
O O3 1.0418(5) 0.3199(8) 0.4607(4) 0.055(2) Uani d . 1 . .
H H3 1.0188 0.2846 0.4142 0.082 Uiso calc R 1 . .
O O4 1.0562(5) 0.2148(8) 0.2173(4) 0.062(3) Uani d . 1 . .
C C1 0.2840(8) 0.0766(8) 0.4902(6) 0.035(2) Uani d . 1 . .
C C2 0.4176(7) 0.0386(10) 0.5221(6) 0.038(2) Uani d . 1 . .
C C3 0.4385(7) 0.0046(8) 0.6126(6) 0.038(2) Uani d . 1 . .
C C4 0.3328(8) 0.0075(8) 0.6722(5) 0.041(3) Uani d . 1 . .
H H4A 0.3488 -0.0147 0.7325 0.050 Uiso calc R 1 . .
C C5 0.2011(7) 0.0447(10) 0.6398(6) 0.041(2) Uani d . 1 . .
C C6 0.1778(8) 0.0739(8) 0.5498(5) 0.036(2) Uani d . 1 . .
H H6 0.0883 0.0925 0.5283 0.044 Uiso calc R 1 . .
C C7 0.2561(8) 0.1083(9) 0.3969(6) 0.037(2) Uani d . 1 . .
H H7 0.1670 0.1288 0.3759 0.044 Uiso calc R 1 . .
C C8 0.4346(7) 0.1479(9) 0.1991(5) 0.034(2) Uani d . 1 . .
C C9 0.3917(8) 0.1684(10) 0.1014(6) 0.043(3) Uani d . 1 . .
C C10 0.4529(9) 0.2538(8) 0.0538(6) 0.048(2) Uani d . 1 . .
C C11 0.4131(11) 0.2638(10) -0.0406(6) 0.070(3) Uani d . 1 . .
H H11 0.4512 0.3210 -0.0751 0.084 Uiso calc R 1 . .
C C12 0.3196(13) 0.1896(14) -0.0802(8) 0.086(5) Uani d . 1 . .
H H12 0.2945 0.1972 -0.1417 0.103 Uiso calc R 1 . .
C C13 0.2618(11) 0.1041(11) -0.0316(7) 0.079(3) Uani d . 1 . .
H H13 0.1987 0.0541 -0.0604 0.095 Uiso calc R 1 . .
C C14 0.2961(9) 0.0924(9) 0.0577(6) 0.058(3) Uani d . 1 . .
H H14 0.2568 0.0343 0.0906 0.070 Uiso calc R 1 . .
C C15 0.5496(10) 0.3374(10) 0.0925(7) 0.075(3) Uani d . 1 . .
H H15A 0.5197 0.3620 0.1504 0.113 Uiso calc R 1 . .
H H15B 0.5531 0.4018 0.0524 0.113 Uiso calc R 1 . .
H H15C 0.6402 0.3039 0.1004 0.113 Uiso calc R 1 . .
C C16 0.8046(8) 0.2772(9) 0.4902(5) 0.041(3) Uani d . 1 . .
C C17 0.9381(8) 0.3161(10) 0.5183(5) 0.037(2) Uani d . 1 . .
C C18 0.9635(8) 0.3486(9) 0.6068(6) 0.045(3) Uani d . 1 . .
C C19 0.8592(10) 0.3491(9) 0.6676(6) 0.052(3) Uani d . 1 . .
H H19 0.8777 0.3739 0.7270 0.063 Uiso calc R 1 . .
C C20 0.7290(9) 0.3129(10) 0.6401(6) 0.046(2) Uani d . 1 . .
C C21 0.7013(9) 0.2749(9) 0.5519(6) 0.050(3) Uani d . 1 . .
H H21 0.6135 0.2477 0.5340 0.060 Uiso calc R 1 . .
C C22 0.7737(9) 0.2397(10) 0.3971(6) 0.043(3) Uani d . 1 . .
H H22 0.6841 0.2171 0.3789 0.051 Uiso calc R 1 . .
C C23 0.9330(8) 0.1963(10) 0.1929(6) 0.048(3) Uani d . 1 . .
C C24 0.8872(8) 0.1720(9) 0.0985(6) 0.039(2) Uani d . 1 . .
C C25 0.9316(9) 0.2342(8) 0.0260(6) 0.054(2) Uani d . 1 . .
C C26 0.8796(12) 0.2072(11) -0.0621(7) 0.068(3) Uani d . 1 . .
H H26 0.9075 0.2497 -0.1112 0.082 Uiso calc R 1 . .
C C27 0.7902(12) 0.1207(15) -0.0763(8) 0.085(4) Uani d . 1 . .
H H27 0.7588 0.1041 -0.1357 0.102 Uiso calc R 1 . .
C C28 0.7430(10) 0.0558(11) -0.0069(8) 0.079(3) Uani d . 1 . .
H H28 0.6805 -0.0035 -0.0187 0.094 Uiso calc R 1 . .
C C29 0.7919(9) 0.0814(9) 0.0826(6) 0.057(3) Uani d . 1 . .
H H29 0.7617 0.0391 0.1311 0.069 Uiso calc R 1 . .
C C30 1.0280(11) 0.3345(9) 0.0403(7) 0.076(3) Uani d . 1 . .
H H30A 1.0004 0.3786 0.0911 0.114 Uiso calc R 1 . .
H H30B 1.0239 0.3812 -0.0133 0.114 Uiso calc R 1 . .
H H30C 1.1211 0.3075 0.0522 0.114 Uiso calc R 1 . .
H H2 0.239(4) 0.153(10) 0.233(6) 0.080 Uiso d D 1 . .
H H4 0.748(4) 0.188(10) 0.227(6) 0.080 Uiso d D 1 . .

loop_
_atom_site_aniso_label
_atom_site_aniso_U_11
_atom_site_aniso_U_22
_atom_site_aniso_U_33
_atom_site_aniso_U_12
_atom_site_aniso_U_13
_atom_site_aniso_U_23
I1 0.0474(4) 0.0872(8) 0.0748(5) 0.0162(4) -0.0098(3) 0.0093(4)
I2 0.0566(4) 0.0726(6) 0.0403(3) 0.0013(4) 0.0168(2) 0.0029(4)
I3 0.0673(5) 0.0831(8) 0.0806(6) -0.0164(4) -0.0136(4) -0.0137(5)
I4 0.0870(5) 0.0812(7) 0.0519(5) 0.0016(5) 0.0343(4) 0.0025(4)
N1 0.045(4) 0.051(7) 0.024(4) -0.004(3) 0.007(3) 0.004(3)
N2 0.029(3) 0.053(6) 0.035(4) 0.000(3) 0.006(3) -0.002(4)
N3 0.034(4) 0.037(6) 0.040(5) -0.004(3) 0.002(3) 0.004(4)
N4 0.031(4) 0.054(6) 0.031(4) -0.002(3) 0.006(3) 0.001(4)
O1 0.042(3) 0.064(6) 0.045(4) -0.001(3) 0.010(2) 0.004(4)
O2 0.026(3) 0.121(8) 0.048(4) -0.007(3) -0.002(3) 0.007(4)
O3 0.037(3) 0.071(6) 0.058(4) -0.002(4) 0.012(3) -0.005(4)
O4 0.032(3) 0.101(8) 0.054(4) 0.010(3) 0.004(3) -0.010(4)
C1 0.035(4) 0.029(7) 0.042(5) -0.004(4) 0.007(3) -0.003(4)
C2 0.033(4) 0.031(7) 0.051(5) -0.007(4) 0.006(3) 0.000(5)
C3 0.038(4) 0.040(7) 0.036(5) 0.001(4) -0.004(3) 0.007(4)
C4 0.062(5) 0.037(7) 0.024(5) 0.001(4) -0.005(4) 0.003(4)
C5 0.036(4) 0.042(7) 0.043(5) 0.002(5) 0.002(3) 0.005(5)
C6 0.039(4) 0.042(8) 0.027(4) 0.007(4) 0.000(3) 0.000(4)
C7 0.040(5) 0.036(7) 0.035(5) -0.007(4) 0.007(4) -0.002(4)
C8 0.030(4) 0.044(7) 0.028(4) -0.002(4) 0.003(3) -0.001(4)
C9 0.028(4) 0.061(8) 0.040(5) 0.003(4) 0.012(4) -0.001(5)
C10 0.044(5) 0.052(7) 0.050(5) 0.009(4) 0.017(4) -0.003(4)
C11 0.087(8) 0.080(9) 0.047(6) 0.013(6) 0.035(5) 0.006(5)
C12 0.108(10) 0.118(15) 0.032(6) 0.005(9) 0.014(6) -0.004(7)
C13 0.084(8) 0.103(10) 0.048(6) -0.004(7) -0.015(5) -0.020(6)
C14 0.059(6) 0.077(8) 0.037(5) -0.007(5) -0.001(4) -0.010(5)
C15 0.076(7) 0.080(9) 0.070(7) -0.014(6) 0.001(5) 0.017(6)
C16 0.044(5) 0.052(9) 0.026(5) 0.003(4) -0.001(3) -0.001(4)
C17 0.050(5) 0.029(6) 0.032(5) 0.002(4) -0.001(3) 0.007(5)
C18 0.044(5) 0.044(8) 0.047(6) 0.009(4) 0.004(4) 0.005(5)
C19 0.081(7) 0.034(8) 0.039(6) 0.001(5) -0.014(5) -0.002(5)
C20 0.062(6) 0.045(7) 0.031(5) -0.002(5) 0.010(4) 0.000(5)
C21 0.050(5) 0.046(8) 0.055(7) 0.006(5) 0.014(4) 0.003(5)
C22 0.047(5) 0.050(8) 0.032(5) -0.004(5) 0.006(4) -0.001(5)
C23 0.033(5) 0.063(9) 0.049(6) 0.010(5) 0.006(4) -0.004(5)
C24 0.040(5) 0.043(7) 0.034(5) 0.015(4) 0.005(3) -0.005(5)
C25 0.069(6) 0.051(7) 0.043(5) 0.011(5) 0.014(4) -0.006(4)
C26 0.084(8) 0.077(10) 0.045(6) 0.020(7) 0.019(5) 0.007(6)
C27 0.075(8) 0.133(14) 0.047(7) 0.030(8) -0.004(6) -0.013(7)
C28 0.067(7) 0.076(9) 0.092(9) -0.002(6) -0.002(6) -0.033(7)
C29 0.050(5) 0.069(8) 0.054(6) 0.005(5) 0.010(4) -0.010(5)
C30 0.089(8) 0.069(8) 0.073(7) -0.008(6) 0.028(6) -0.009(6)

loop_
_atom_type_symbol
_atom_type_description
_atom_type_scat_dispersion_real
_atom_type_scat_dispersion_imag
_atom_type_scat_source
C C 0.0033 0.0016 'International Tables Vol C Tables 4.2.6.8 and 6.1.1.4'
H H 0.0000 0.0000 'International Tables Vol C Tables 4.2.6.8 and 6.1.1.4'
N N 0.0061 0.0033 'International Tables Vol C Tables 4.2.6.8 and 6.1.1.4'
O O 0.0106 0.0060 'International Tables Vol C Tables 4.2.6.8 and 6.1.1.4'
I I -0.4742 1.8119 'International Tables Vol C Tables 4.2.6.8 and 6.1.1.4'

loop_
_geom_angle_atom_site_label_1
_geom_angle_atom_site_label_2
_geom_angle_atom_site_label_3
_geom_angle_site_symmetry_1
_geom_angle_site_symmetry_3
_geom_angle
_geom_angle_publ_flag
C7 N1 N2 . . 119.1(7) ?
C8 N2 N1 . . 118.6(6) ?
C8 N2 H2 . . 120(6) ?
N1 N2 H2 . . 121(6) ?
C22 N3 N4 . . 118.1(7) ?
C23 N4 N3 . . 118.3(7) ?
C23 N4 H4 . . 113(6) ?
N3 N4 H4 . . 128(6) ?
C2 O1 H1 . . 109.5 ?
C17 O3 H3 . . 109.5 ?
C6 C1 C2 . . 118.3(8) ?
C6 C1 C7 . . 120.4(8) ?
C2 C1 C7 . . 121.1(7) ?
O1 C2 C3 . . 117.8(7) ?
O1 C2 C1 . . 123.1(8) ?
C3 C2 C1 . . 119.1(7) ?
C4 C3 C2 . . 121.8(7) ?
C4 C3 I1 . . 119.7(6) ?
C2 C3 I1 . . 118.4(6) ?
C3 C4 C5 . . 118.6(8) ?
C3 C4 H4A . . 120.7 ?
C5 C4 H4A . . 120.7 ?
C6 C5 C4 . . 120.1(7) ?
C6 C5 I2 . . 121.2(6) ?
C4 C5 I2 . . 118.6(6) ?
C5 C6 C1 . . 121.9(8) ?
C5 C6 H6 . . 119.0 ?
C1 C6 H6 . . 119.0 ?
N1 C7 C1 . . 119.2(8) ?
N1 C7 H7 . . 120.4 ?
C1 C7 H7 . . 120.4 ?
O2 C8 N2 . . 121.4(8) ?
O2 C8 C9 . . 124.7(7) ?
N2 C8 C9 . . 113.9(6) ?
C10 C9 C14 . . 121.1(8) ?
C10 C9 C8 . . 120.3(8) ?
C14 C9 C8 . . 118.5(9) ?
C9 C10 C11 . . 117.2(9) ?
C9 C10 C15 . . 125.3(8) ?
C11 C10 C15 . . 117.4(9) ?
C12 C11 C10 . . 120.1(10) ?
C12 C11 H11 . . 120.0 ?
C10 C11 H11 . . 120.0 ?
C11 C12 C13 . . 121.6(11) ?
C11 C12 H12 . . 119.2 ?
C13 C12 H12 . . 119.2 ?
C14 C13 C12 . . 120.0(11) ?
C14 C13 H13 . . 120.0 ?
C12 C13 H13 . . 120.0 ?
C13 C14 C9 . . 120.0(10) ?
C13 C14 H14 . . 120.0 ?
C9 C14 H14 . . 120.0 ?
C10 C15 H15A . . 109.5 ?
C10 C15 H15B . . 109.5 ?
H15A C15 H15B . . 109.5 ?
C10 C15 H15C . . 109.5 ?
H15A C15 H15C . . 109.5 ?
H15B C15 H15C . . 109.5 ?
C21 C16 C17 . . 119.7(8) ?
C21 C16 C22 . . 119.7(9) ?
C17 C16 C22 . . 120.7(7) ?
O3 C17 C18 . . 119.4(8) ?
O3 C17 C16 . . 121.7(8) ?
C18 C17 C16 . . 118.9(7) ?
C17 C18 C19 . . 121.3(9) ?
C17 C18 I3 . . 118.9(6) ?
C19 C18 I3 . . 119.8(7) ?
C20 C19 C18 . . 119.8(9) ?
C20 C19 H19 . . 120.1 ?
C18 C19 H19 . . 120.1 ?
C19 C20 C21 . . 120.3(8) ?
C19 C20 I4 . . 120.8(7) ?
C21 C20 I4 . . 118.9(7) ?
C16 C21 C20 . . 120.0(9) ?
C16 C21 H21 . . 120.0 ?
C20 C21 H21 . . 120.0 ?
N3 C22 C16 . . 120.6(9) ?
N3 C22 H22 . . 119.7 ?
C16 C22 H22 . . 119.7 ?
O4 C23 N4 . . 121.0(9) ?
O4 C23 C24 . . 122.9(7) ?
N4 C23 C24 . . 115.9(7) ?
C25 C24 C29 . . 119.7(8) ?
C25 C24 C23 . . 122.8(9) ?
C29 C24 C23 . . 117.5(8) ?
C24 C25 C26 . . 119.1(10) ?
C24 C25 C30 . . 121.3(8) ?
C26 C25 C30 . . 119.5(9) ?
C27 C26 C25 . . 120.7(11) ?
C27 C26 H26 . . 119.7 ?
C25 C26 H26 . . 119.7 ?
C26 C27 C28 . . 122.7(11) ?
C26 C27 H27 . . 118.6 ?
C28 C27 H27 . . 118.6 ?
C27 C28 C29 . . 118.1(11) ?
C27 C28 H28 . . 120.9 ?
C29 C28 H28 . . 120.9 ?
C28 C29 C24 . . 119.7(9) ?
C28 C29 H29 . . 120.2 ?
C24 C29 H29 . . 120.2 ?
C25 C30 H30A . . 109.5 ?
C25 C30 H30B . . 109.5 ?
H30A C30 H30B . . 109.5 ?
C25 C30 H30C . . 109.5 ?
H30A C30 H30C . . 109.5 ?
H30B C30 H30C . . 109.5 ?

loop_
_geom_bond_atom_site_label_1
_geom_bond_atom_site_label_2
_geom_bond_site_symmetry_2
_geom_bond_distance
_geom_bond_publ_flag
I1 C3 . 2.102(8) ?
I2 C5 . 2.095(8) ?
I3 C18 . 2.101(9) ?
I4 C20 . 2.091(8) ?
N1 C7 . 1.259(9) ?
N1 N2 . 1.378(9) ?
N2 C8 . 1.365(9) ?
N2 H2 . 0.90(6) ?
N3 C22 . 1.284(9) ?
N3 N4 . 1.377(9) ?
N4 C23 . 1.341(10) ?
N4 H4 . 0.90(5) ?
O1 C2 . 1.345(8) ?
O1 H1 . 0.8200 ?
O2 C8 . 1.224(9) ?
O3 C17 . 1.349(8) ?
O3 H3 . 0.8200 ?
O4 C23 . 1.243(10) ?
C1 C6 . 1.387(10) ?
C1 C2 . 1.420(11) ?
C1 C7 . 1.435(11) ?
C2 C3 . 1.395(11) ?
C3 C4 . 1.383(10) ?
C4 C5 . 1.403(11) ?
C4 H4A . 0.9300 ?
C5 C6 . 1.376(11) ?
C6 H6 . 0.9300 ?
C7 H7 . 0.9300 ?
C8 C9 . 1.495(11) ?
C9 C10 . 1.374(13) ?
C9 C14 . 1.412(12) ?
C10 C11 . 1.426(12) ?
C10 C15 . 1.450(13) ?
C11 C12 . 1.361(16) ?
C11 H11 . 0.9300 ?
C12 C13 . 1.369(17) ?
C12 H12 . 0.9300 ?
C13 C14 . 1.346(12) ?
C13 H13 . 0.9300 ?
C14 H14 . 0.9300 ?
C15 H15A . 0.9600 ?
C15 H15B . 0.9600 ?
C15 H15C . 0.9600 ?
C16 C21 . 1.386(11) ?
C16 C17 . 1.408(12) ?
C16 C22 . 1.456(11) ?
C17 C18 . 1.367(12) ?
C18 C19 . 1.386(12) ?
C19 C20 . 1.367(12) ?
C19 H19 . 0.9300 ?
C20 C21 . 1.386(12) ?
C21 H21 . 0.9300 ?
C22 H22 . 0.9300 ?
C23 C24 . 1.464(11) ?
C24 C25 . 1.381(12) ?
C24 C29 . 1.416(13) ?
C25 C26 . 1.401(13) ?
C25 C30 . 1.507(13) ?
C26 C27 . 1.341(18) ?
C26 H26 . 0.9300 ?
C27 C28 . 1.373(17) ?
C27 H27 . 0.9300 ?
C28 C29 . 1.409(12) ?
C28 H28 . 0.9300 ?
C29 H29 . 0.9300 ?
C30 H30A . 0.9600 ?
C30 H30B . 0.9600 ?
C30 H30C . 0.9600 ?

loop_
_geom_hbond_atom_site_label_D
_geom_hbond_atom_site_label_H
_geom_hbond_atom_site_label_A
_geom_hbond_site_symmetry_A
_geom_hbond_distance_DH
_geom_hbond_distance_HA
_geom_hbond_distance_DA
_geom_hbond_angle_DHA
O1 H1 N1 . 0.82 1.87 2.570(9) 143
O3 H3 N3 . 0.82 1.85 2.560(10) 144
N4 H4 O2 . 0.90(5) 1.94(4) 2.786(8) 155(8)
N2 H2 O4 1_455 0.90(6) 1.91(3) 2.788(9) 164(10)
